data_7160124
loop_
_publ_author_name
'Manna, Sabyasachi'
'Sreedhara, Rahul Halanuru'
'Prabhu, Kandikere Ramaiah'

_publ_section_title
;
 Visible light-mediated radical addition cascade cyclization of aryl
 isocyanides with tricarbonyls: rapid access to substituted
 phenanthridines and isoquinolines.
;
_journal_issue 38
_journal_name_full 'Organic &amp; biomolecular chemistry'
_journal_page_first 7786
_journal_page_last 7790
_journal_paper_doi 10.1039/d4ob01405g
_journal_volume 22
_journal_year 2024
_chemical_formula_sum 'C24 H25 N O6'
_chemical_formula_weight 423.45
_space_group_crystal_system monoclinic
_space_group_IT_number 4
_space_group_name_Hall 'P 2yb'
_space_group_name_H-M_alt 'P 1 21 1'
_atom_sites_solution_hydrogens geom
_audit_creation_method SHELXL-2019/1
_audit_update_record
;
2024-03-30 deposited with the CCDC.	2024-08-29 downloaded from the CCDC.
;
_cell_angle_alpha 90
_cell_angle_beta 110.174(7)
_cell_angle_gamma 90
_cell_formula_units_Z 2
_cell_length_a 7.8789(9)
_cell_length_b 14.2204(13)
_cell_length_c 10.1298(19)
_cell_measurement_reflns_used 9904
_cell_measurement_temperature 100(2)
_cell_measurement_theta_max 30.5421
_cell_measurement_theta_min 2.7526
_cell_volume 1065.3(3)
_computing_structure_refinement 'SHELXL-2019/1 (Sheldrick, 2019)'
_diffrn_ambient_temperature 100(2)
_diffrn_measured_fraction_theta_full 0.997
_diffrn_measured_fraction_theta_max 0.996
_diffrn_measurement_device_type 'Bruker D8 Quest'
_diffrn_radiation_type MoK\a
_diffrn_radiation_wavelength 0.71076
_diffrn_reflns_av_R_equivalents 0.0335
_diffrn_reflns_av_unetI/netI 0.0236
_diffrn_reflns_Laue_measured_fraction_full 0.997
_diffrn_reflns_Laue_measured_fraction_max 0.996
_diffrn_reflns_limit_h_max 11
_diffrn_reflns_limit_h_min -11
_diffrn_reflns_limit_k_max 19
_diffrn_reflns_limit_k_min -20
_diffrn_reflns_limit_l_max 14
_diffrn_reflns_limit_l_min -14
_diffrn_reflns_number 37464
_diffrn_reflns_point_group_measured_fraction_full 0.993
_diffrn_reflns_point_group_measured_fraction_max 0.985
_diffrn_reflns_theta_full 25.243
_diffrn_reflns_theta_max 30.564
_diffrn_reflns_theta_min 3.105
_exptl_absorpt_coefficient_mu 0.095
_exptl_crystal_colour colourless
_exptl_crystal_density_diffrn 1.320
_exptl_crystal_description block
_exptl_crystal_F_000 448
_exptl_crystal_recrystallization_method 'Re-crystallisation from solvent: DCM/Hexane'
_refine_diff_density_max 0.354
_refine_diff_density_min -0.340
_refine_diff_density_rms 0.091
_refine_ls_abs_structure_details
;
 Flack x determined using 2814 quotients [(I+)-(I-)]/[(I+)+(I-)]
 (Parsons, Flack and Wagner, Acta Cryst. B69 (2013) 249-259).
;
_refine_ls_abs_structure_Flack 0.17(19)
_refine_ls_extinction_method none
_refine_ls_goodness_of_fit_ref 1.086
_refine_ls_hydrogen_treatment constr
_refine_ls_matrix_type full
_refine_ls_number_parameters 284
_refine_ls_number_reflns 6437
_refine_ls_number_restraints 1
_refine_ls_restrained_S_all 1.086
_refine_ls_R_factor_all 0.0346
_refine_ls_R_factor_gt 0.0336
_refine_ls_shift/su_max 0.000
_refine_ls_shift/su_mean 0.000
_refine_ls_structure_factor_coef Fsqd
_refine_ls_weighting_details 'w=1/[\s^2^(Fo^2^)+(0.0591P)^2^+0.0875P] where P=(Fo^2^+2Fc^2^)/3'
_refine_ls_weighting_scheme calc
_refine_ls_wR_factor_gt 0.0917
_refine_ls_wR_factor_ref 0.0925
_reflns_Friedel_coverage 0.908
_reflns_Friedel_fraction_full 0.988
_reflns_Friedel_fraction_max 0.973
_reflns_number_gt 6269
_reflns_number_total 6437
_reflns_threshold_expression 'I > 2\s(I)'
_cod_data_source_file d4ob01405g3.cif
_cod_data_source_block 338_b_reduced1_a
_cod_depositor_comments 'Adding full bibliography for 7160124.cif.'
_cod_original_sg_symbol_H-M 'P 21'
_cod_database_code 7160124
_shelx_shelxl_version_number 2019/1
_shelx_space_group_comment
;
The symmetry employed for this shelxl refinement is uniquely defined
by the following loop, which should always be used as a source of
symmetry information in preference to the above space-group names.
They are only intended as comments.
;

loop_
_space_group_symop_operation_xyz
'x, y, z'
'-x, y+1/2, -z'

loop_
_atom_site_label
_atom_site_type_symbol
_atom_site_fract_x
_atom_site_fract_y
_atom_site_fract_z
_atom_site_U_iso_or_equiv
_atom_site_adp_type
_atom_site_occupancy
_atom_site_site_symmetry_order
_atom_site_calc_flag
_atom_site_refinement_flags_posn
_atom_site_refinement_flags_adp
_atom_site_refinement_flags_occupancy
_atom_site_disorder_assembly
_atom_site_disorder_group
O2 O 0.51079(15) 0.51461(8) -0.04108(11) 0.0163(2) Uani 1 1 d . . . . .
O3 O 0.69444(15) 0.67789(8) 0.09810(11) 0.0149(2) Uani 1 1 d . . . . .
O4 O 0.24600(16) 0.49733(9) 0.08434(12) 0.0206(2) Uani 1 1 d . . . . .
O5 O 0.73146(16) 0.44477(8) 0.13429(12) 0.0187(2) Uani 1 1 d . . . . .
O6 O 0.44018(16) 0.72507(8) 0.13397(13) 0.0183(2) Uani 1 1 d . . . . .
O1 O 0.31344(15) 0.57903(9) 0.28530(13) 0.0188(2) Uani 1 1 d . . . . .
N1 N 0.76602(17) 0.63442(9) 0.38941(13) 0.0127(2) Uani 1 1 d . . . . .
C1 C 0.88393(19) 0.63725(11) 0.52741(15) 0.0133(3) Uani 1 1 d . . . . .
C2 C 0.90653(19) 0.56078(11) 0.62033(16) 0.0142(3) Uani 1 1 d . . . . .
C3 C 1.0261(2) 0.57205(12) 0.75990(16) 0.0189(3) Uani 1 1 d . . . . .
H3 H 1.043760 0.521627 0.824795 0.023 Uiso 1 1 calc R U . . .
C4 C 1.1170(2) 0.65529(13) 0.80278(17) 0.0208(3) Uani 1 1 d . . . . .
H4 H 1.196838 0.661550 0.897151 0.025 Uiso 1 1 calc R U . . .
C5 C 1.0943(2) 0.73105(13) 0.70994(17) 0.0203(3) Uani 1 1 d . . . . .
H5 H 1.157981 0.788202 0.741082 0.024 Uiso 1 1 calc R U . . .
C6 C 0.9785(2) 0.72193(11) 0.57271(17) 0.0171(3) Uani 1 1 d . . . . .
H6 H 0.962742 0.772844 0.508856 0.021 Uiso 1 1 calc R U . . .
C7 C 0.80536(19) 0.47566(11) 0.56728(15) 0.0139(3) Uani 1 1 d . . . . .
C8 C 0.68692(19) 0.47394(10) 0.42608(15) 0.0124(2) Uani 1 1 d . . . . .
C9 C 0.67465(18) 0.55805(10) 0.34255(14) 0.0115(2) Uani 1 1 d . . . . .
C10 C 0.5857(2) 0.39188(11) 0.37334(16) 0.0145(3) Uani 1 1 d . . . . .
H10 H 0.507152 0.390637 0.278067 0.017 Uiso 1 1 calc R U . . .
C11 C 0.5973(2) 0.31321(11) 0.45621(18) 0.0168(3) Uani 1 1 d . . . . .
C12 C 0.7145(2) 0.31618(11) 0.59638(17) 0.0195(3) Uani 1 1 d . . . . .
H12 H 0.723101 0.263066 0.655205 0.023 Uiso 1 1 calc R U . . .
C13 C 0.8171(2) 0.39440(12) 0.65015(16) 0.0175(3) Uani 1 1 d . . . . .
H13 H 0.897496 0.393877 0.744862 0.021 Uiso 1 1 calc R U . . .
C14 C 0.54626(18) 0.56405(10) 0.18957(14) 0.0112(2) Uani 1 1 d . . . . .
C15 C 0.3495(2) 0.54213(10) 0.17750(16) 0.0134(3) Uani 1 1 d . . . . .
C16 C 0.1338(2) 0.55911(13) 0.2913(2) 0.0235(3) Uani 1 1 d . . . . .
H16A H 0.042324 0.564042 0.195804 0.028 Uiso 1 1 calc R U . . .
H16B H 0.104100 0.606220 0.351974 0.028 Uiso 1 1 calc R U . . .
C17 C 0.1277(2) 0.46206(14) 0.34893(17) 0.0219(3) Uani 1 1 d . . . . .
H17A H 0.012139 0.453141 0.363648 0.033 Uiso 1 1 calc R U . . .
H17B H 0.227199 0.454817 0.438682 0.033 Uiso 1 1 calc R U . . .
H17C H 0.139643 0.415049 0.281945 0.033 Uiso 1 1 calc R U . . .
C18 C 0.4883(3) 0.22665(12) 0.3961(2) 0.0240(3) Uani 1 1 d . . . . .
H18A H 0.512568 0.178252 0.469123 0.036 Uiso 1 1 calc R U . . .
H18B H 0.522124 0.202923 0.317704 0.036 Uiso 1 1 calc R U . . .
H18C H 0.359312 0.242366 0.362143 0.036 Uiso 1 1 calc R U . . .
C19 C 0.60802(19) 0.49916(10) 0.09274(15) 0.0124(2) Uani 1 1 d . . . . .
C20 C 0.5721(2) 0.46623(12) -0.14340(16) 0.0180(3) Uani 1 1 d . . . . .
H20A H 0.599809 0.399634 -0.115903 0.022 Uiso 1 1 calc R U . . .
H20B H 0.682811 0.496486 -0.148551 0.022 Uiso 1 1 calc R U . . .
C21 C 0.4219(2) 0.47237(13) -0.28331(16) 0.0208(3) Uani 1 1 d . . . . .
H21A H 0.463027 0.446077 -0.356532 0.031 Uiso 1 1 calc R U . . .
H21B H 0.387638 0.538345 -0.304978 0.031 Uiso 1 1 calc R U . . .
H21C H 0.317225 0.436700 -0.279649 0.031 Uiso 1 1 calc R U . . .
C22 C 0.5517(2) 0.66642(10) 0.13843(14) 0.0131(3) Uani 1 1 d . . . . .
C23 C 0.7222(2) 0.77235(11) 0.05443(19) 0.0211(3) Uani 1 1 d . . . . .
H23A H 0.746688 0.816694 0.134177 0.025 Uiso 1 1 calc R U . . .
H23B H 0.613372 0.794005 -0.022821 0.025 Uiso 1 1 calc R U . . .
C24 C 0.8818(3) 0.76779(13) 0.0054(2) 0.0243(3) Uani 1 1 d . . . . .
H24A H 0.904707 0.830323 -0.025557 0.036 Uiso 1 1 calc R U . . .
H24B H 0.856084 0.723465 -0.073181 0.036 Uiso 1 1 calc R U . . .
H24C H 0.988694 0.746611 0.082929 0.036 Uiso 1 1 calc R U . . .

loop_
_atom_site_aniso_label
_atom_site_aniso_U_11
_atom_site_aniso_U_22
_atom_site_aniso_U_33
_atom_site_aniso_U_23
_atom_site_aniso_U_13
_atom_site_aniso_U_12
O2 0.0198(5) 0.0174(5) 0.0109(5) -0.0019(4) 0.0042(4) 0.0054(4)
O3 0.0193(5) 0.0108(4) 0.0170(5) 0.0022(4) 0.0092(4) 0.0007(4)
O4 0.0185(5) 0.0266(6) 0.0144(5) -0.0014(4) 0.0028(4) -0.0073(5)
O5 0.0190(5) 0.0194(5) 0.0169(5) -0.0006(4) 0.0052(4) 0.0062(4)
O6 0.0185(5) 0.0141(5) 0.0228(6) 0.0018(4) 0.0077(4) 0.0034(4)
O1 0.0149(5) 0.0192(5) 0.0259(6) -0.0082(4) 0.0118(4) -0.0039(4)
N1 0.0130(5) 0.0137(5) 0.0119(5) -0.0007(4) 0.0049(4) -0.0007(4)
C1 0.0114(6) 0.0162(6) 0.0123(6) -0.0024(5) 0.0041(5) -0.0008(5)
C2 0.0123(6) 0.0184(7) 0.0123(6) -0.0007(5) 0.0046(5) 0.0029(5)
C3 0.0174(7) 0.0246(8) 0.0128(6) 0.0000(6) 0.0026(5) 0.0048(6)
C4 0.0148(6) 0.0296(8) 0.0153(6) -0.0056(6) 0.0017(5) 0.0016(6)
C5 0.0153(7) 0.0255(8) 0.0195(7) -0.0075(6) 0.0051(6) -0.0048(6)
C6 0.0161(6) 0.0189(7) 0.0166(7) -0.0029(6) 0.0058(5) -0.0041(5)
C7 0.0139(6) 0.0163(6) 0.0127(6) 0.0007(5) 0.0059(5) 0.0037(5)
C8 0.0130(6) 0.0124(6) 0.0132(6) 0.0013(5) 0.0063(5) 0.0023(5)
C9 0.0111(6) 0.0128(6) 0.0107(6) 0.0001(5) 0.0041(5) 0.0010(5)
C10 0.0140(6) 0.0133(6) 0.0169(6) 0.0011(5) 0.0062(5) 0.0003(5)
C11 0.0180(7) 0.0130(6) 0.0233(7) 0.0025(5) 0.0123(6) 0.0024(5)
C12 0.0239(8) 0.0164(7) 0.0219(7) 0.0064(6) 0.0127(6) 0.0059(6)
C13 0.0206(7) 0.0187(7) 0.0146(6) 0.0040(5) 0.0078(5) 0.0066(6)
C14 0.0122(6) 0.0102(6) 0.0104(6) 0.0001(4) 0.0029(5) 0.0009(5)
C15 0.0127(6) 0.0123(6) 0.0150(6) 0.0022(5) 0.0046(5) 0.0010(5)
C16 0.0157(7) 0.0220(7) 0.0378(9) -0.0068(7) 0.0157(7) -0.0031(6)
C17 0.0149(7) 0.0324(9) 0.0186(7) 0.0062(6) 0.0059(5) -0.0013(6)
C18 0.0263(8) 0.0145(7) 0.0339(9) 0.0020(6) 0.0139(7) -0.0036(6)
C19 0.0132(6) 0.0117(6) 0.0128(6) -0.0013(5) 0.0050(5) -0.0014(5)
C20 0.0190(7) 0.0217(7) 0.0141(6) -0.0050(6) 0.0068(5) 0.0024(6)
C21 0.0229(7) 0.0256(8) 0.0135(6) -0.0027(6) 0.0057(5) 0.0030(6)
C22 0.0159(6) 0.0123(6) 0.0101(5) -0.0005(5) 0.0033(5) 0.0000(5)
C23 0.0293(8) 0.0123(7) 0.0271(8) 0.0044(6) 0.0165(7) 0.0009(6)
C24 0.0292(8) 0.0196(7) 0.0301(9) 0.0047(6) 0.0179(7) -0.0011(6)

loop_
_atom_type_symbol
_atom_type_description
_atom_type_scat_dispersion_real
_atom_type_scat_dispersion_imag
_atom_type_scat_source
C C 0.0033 0.0016 'International Tables Vol C Tables 4.2.6.8 and 6.1.1.4'
H H 0.0000 0.0000 'International Tables Vol C Tables 4.2.6.8 and 6.1.1.4'
N N 0.0061 0.0033 'International Tables Vol C Tables 4.2.6.8 and 6.1.1.4'
O O 0.0106 0.0060 'International Tables Vol C Tables 4.2.6.8 and 6.1.1.4'

loop_
_geom_angle_atom_site_label_1
_geom_angle_atom_site_label_2
_geom_angle_atom_site_label_3
_geom_angle
_geom_angle_site_symmetry_1
_geom_angle_site_symmetry_3
_geom_angle_publ_flag
C19 O2 C20 115.63(12) . . ?
C22 O3 C23 115.98(12) . . ?
C15 O1 C16 116.21(13) . . ?
C9 N1 C1 119.13(13) . . ?
N1 C1 C6 116.67(13) . . ?
N1 C1 C2 122.51(13) . . ?
C6 C1 C2 120.80(13) . . ?
C1 C2 C3 117.93(14) . . ?
C1 C2 C7 118.10(13) . . ?
C3 C2 C7 123.96(14) . . ?
C4 C3 C2 120.62(15) . . ?
C3 C4 C5 121.22(14) . . ?
C6 C5 C4 119.40(15) . . ?
C5 C6 C1 120.02(15) . . ?
C13 C7 C8 118.19(14) . . ?
C13 C7 C2 123.29(13) . . ?
C8 C7 C2 118.51(13) . . ?
C10 C8 C7 119.18(13) . . ?
C10 C8 C9 123.13(13) . . ?
C7 C8 C9 117.68(12) . . ?
N1 C9 C8 124.04(13) . . ?
N1 C9 C14 114.34(12) . . ?
C8 C9 C14 121.60(12) . . ?
C11 C10 C8 121.94(14) . . ?
C10 C11 C12 118.22(14) . . ?
C10 C11 C18 120.47(15) . . ?
C12 C11 C18 121.30(15) . . ?
C13 C12 C11 121.23(14) . . ?
C12 C13 C7 121.21(14) . . ?
C9 C14 C19 111.50(11) . . ?
C9 C14 C15 111.29(11) . . ?
C19 C14 C15 110.92(11) . . ?
C9 C14 C22 107.77(11) . . ?
C19 C14 C22 107.34(11) . . ?
C15 C14 C22 107.80(11) . . ?
O4 C15 O1 125.35(14) . . ?
O4 C15 C14 124.23(14) . . ?
O1 C15 C14 110.41(12) . . ?
O1 C16 C17 110.74(14) . . ?
O5 C19 O2 125.34(13) . . ?
O5 C19 C14 123.92(13) . . ?
O2 C19 C14 110.69(12) . . ?
O2 C20 C21 107.26(12) . . ?
O6 C22 O3 125.98(14) . . ?
O6 C22 C14 124.08(13) . . ?
O3 C22 C14 109.93(12) . . ?
O3 C23 C24 106.95(13) . . ?

loop_
_geom_bond_atom_site_label_1
_geom_bond_atom_site_label_2
_geom_bond_distance
_geom_bond_site_symmetry_2
_geom_bond_publ_flag
O2 C19 1.3253(17) . ?
O2 C20 1.4582(18) . ?
O3 C22 1.3323(18) . ?
O3 C23 1.4542(18) . ?
O4 C15 1.1961(19) . ?
O5 C19 1.1995(18) . ?
O6 C22 1.2010(19) . ?
O1 C15 1.3275(19) . ?
O1 C16 1.4650(19) . ?
N1 C9 1.2989(19) . ?
N1 C1 1.3867(18) . ?
C1 C6 1.407(2) . ?
C1 C2 1.409(2) . ?
C2 C3 1.412(2) . ?
C2 C7 1.447(2) . ?
C3 C4 1.374(2) . ?
C4 C5 1.400(3) . ?
C5 C6 1.381(2) . ?
C7 C13 1.412(2) . ?
C7 C8 1.4130(19) . ?
C8 C10 1.411(2) . ?
C8 C9 1.449(2) . ?
C9 C14 1.5333(19) . ?
C10 C11 1.383(2) . ?
C11 C12 1.402(2) . ?
C11 C18 1.504(2) . ?
C12 C13 1.372(2) . ?
C14 C19 1.543(2) . ?
C14 C15 1.544(2) . ?
C14 C22 1.5507(19) . ?
C16 C17 1.506(3) . ?
C20 C21 1.503(2) . ?
C23 C24 1.504(2) . ?
